data_4131528
loop_
_publ_author_name
'Chen, Xu'
'Jiang, Hong'
'Hou, Bang'
'Gong, Wei'
'Liu, Yan'
'Cui, Yong'

_publ_section_title
;
 Boosting Chemical Stability, Catalytic Activity, and Enantioselectivity
 of Metal-Organic Frameworks for Batch and Flow Reactions.
;
_journal_issue 38
_journal_name_full 'Journal of the American Chemical Society'
_journal_page_first 13476
_journal_page_last 13482
_journal_paper_doi 10.1021/jacs.7b06459
_journal_volume 139
_journal_year 2017
_chemical_formula_moiety 'C23 H12 F6 Mn O7 P0.5'
_chemical_formula_sum 'C23 H12 F6 Mn O7 P0.5'
_chemical_formula_weight 584.75
_space_group_crystal_system hexagonal
_space_group_IT_number 178
_space_group_name_Hall 'P 61 2 (0 0 5)'
_space_group_name_H-M_alt 'P 61 2 2'
_atom_sites_solution_hydrogens mixed
_audit_creation_date 2017-06-06
_audit_creation_method
;
Olex2 1.2
(compiled 2017.03.28 svn.r3405 for OlexSys, GUI svn.r5335)
;
_cell_angle_alpha 90
_cell_angle_beta 90
_cell_angle_gamma 120
_cell_formula_units_Z 12
_cell_length_a 27.0514(3)
_cell_length_b 27.0514(3)
_cell_length_c 23.2766(5)
_cell_measurement_reflns_used 9890
_cell_measurement_temperature 293(2)
_cell_measurement_theta_max 63.96
_cell_measurement_theta_min 2.68
_cell_volume 14751.3(4)
_computing_cell_refinement 'SAINT v8.34A (Bruker, 2013)'
_computing_data_reduction 'SAINT v8.34A (Bruker, 2013)'
_computing_molecular_graphics 'Olex2 (Dolomanov et al., 2009)'
_computing_publication_material 'Olex2 (Dolomanov et al., 2009)'
_computing_structure_refinement 'ShelXL (Sheldrick, 2015)'
_diffrn_ambient_temperature 293(2)
_diffrn_measured_fraction_theta_full 0.994
_diffrn_measured_fraction_theta_max 0.991
_diffrn_measurement_device_type 'CCD area detector'
_diffrn_measurement_method 'phi and omega scans'
_diffrn_radiation_monochromator graphite
_diffrn_radiation_type CuK\a
_diffrn_radiation_wavelength 1.54178
_diffrn_reflns_av_R_equivalents 0.0617
_diffrn_reflns_av_unetI/netI 0.0306
_diffrn_reflns_Laue_measured_fraction_full 0.994
_diffrn_reflns_Laue_measured_fraction_max 0.991
_diffrn_reflns_limit_h_max 31
_diffrn_reflns_limit_h_min -31
_diffrn_reflns_limit_k_max 31
_diffrn_reflns_limit_k_min -32
_diffrn_reflns_limit_l_max 27
_diffrn_reflns_limit_l_min -22
_diffrn_reflns_number 133153
_diffrn_reflns_point_group_measured_fraction_full 0.995
_diffrn_reflns_point_group_measured_fraction_max 0.992
_diffrn_reflns_theta_full 67.679
_diffrn_reflns_theta_max 68.304
_diffrn_reflns_theta_min 1.886
_exptl_absorpt_coefficient_mu 2.744
_exptl_absorpt_correction_type none
_exptl_crystal_colour white
_exptl_crystal_colour_primary white
_exptl_crystal_density_diffrn 0.790
_exptl_crystal_description needle
_exptl_crystal_F_000 3510
_exptl_crystal_size_max 0.08
_exptl_crystal_size_mid 0.02
_exptl_crystal_size_min 0.02
_refine_diff_density_max 0.389
_refine_diff_density_min -0.168
_refine_diff_density_rms 0.032
_refine_ls_abs_structure_details
;
 Refined as an inversion twin.
;
_refine_ls_abs_structure_Flack 0.042(5)
_refine_ls_extinction_method none
_refine_ls_goodness_of_fit_ref 1.035
_refine_ls_hydrogen_treatment constr
_refine_ls_matrix_type full
_refine_ls_number_parameters 346
_refine_ls_number_reflns 8954
_refine_ls_number_restraints 48
_refine_ls_restrained_S_all 1.053
_refine_ls_R_factor_all 0.0462
_refine_ls_R_factor_gt 0.0379
_refine_ls_shift/su_max 0.001
_refine_ls_shift/su_mean 0.000
_refine_ls_structure_factor_coef Fsqd
_refine_ls_weighting_details 'w=1/[\s^2^(Fo^2^)+(0.0626P)^2^+3.3342P] where P=(Fo^2^+2Fc^2^)/3'
_refine_ls_weighting_scheme calc
_refine_ls_wR_factor_gt 0.1040
_refine_ls_wR_factor_ref 0.1100
_reflns_Friedel_coverage 0.768
_reflns_Friedel_fraction_full 0.997
_reflns_Friedel_fraction_max 0.993
_reflns_number_gt 7837
_reflns_number_total 8954
_reflns_threshold_expression 'I > 2\s(I)'
_cod_data_source_file ja7b06459_si_002.cif
_cod_data_source_block ff_sq
_cod_original_cell_volume 14751.3(5)
_cod_original_sg_symbol_Hall 'P 61 2 (0 0 -1)'
_cod_original_formula_sum 'C23 H12 F6 Mn O7 P0.50'
_cod_database_code 4131528
_shelx_shelxl_version_number 2014/7
_shelx_space_group_comment
;
The symmetry employed for this shelxl refinement is uniquely defined
by the following loop, which should always be used as a source of
symmetry information in preference to the above space-group names.
They are only intended as comments.
;
_shelx_estimated_absorpt_t_max 0.947
_shelx_estimated_absorpt_t_min 0.810
_olex2_refinement_description
;
1. Twinned data refinement
 Scales: 0.958(6)
 0.042(6)
2. Fixed Uiso
 At 1.2 times of:
  All C(H) groups
 At 1.5 times of:
  All C(H,H,H) groups, All O(H,H) groups
3. Restrained distances
 F2A-C14 = F1-C14 = F3-C14 = F3A-C14 = F1A-C14 = F2-C14
 1.3 with sigma of 0.02
 F1-F3 \\sim F3-F2
 with sigma of 0.02
 F1-F2 \\sim F2-F3
 with sigma of 0.02
 F1A-F3A \\sim F3A-F2A
 with sigma of 0.02
 F1A-F2A \\sim F2A-F3A
 with sigma of 0.02
4. Uiso/Uaniso restraints and constraints
F1A \\sim C14: within 1.7A with sigma of 0.01 and sigma for terminal atoms of
0.08
F3 \\sim C14: within 1.7A with sigma of 0.01 and sigma for terminal atoms of
0.08
F3A \\sim C14: within 1.7A with sigma of 0.01 and sigma for terminal atoms of
0.08
C10 \\sim C14: within 1.7A with sigma of 0.01 and sigma for terminal atoms of
0.08
F1 \\sim C14: within 1.7A with sigma of 0.01 and sigma for terminal atoms of
0.08
F2A \\sim C14: within 1.7A with sigma of 0.01 and sigma for terminal atoms of
0.08
Uanis(F2A) = Uanis(F1A) = Uanis(F3A)
Uanis(F2) = Uanis(F1) = Uanis(F3)
5. Others
 Sof(F2A)=Sof(F1A)=Sof(F3A)=1-FVAR(1)
 Sof(F2)=Sof(F3)=Sof(F1)=FVAR(1)
6.a Rotating group:
 O1W(H1WA,H1WB)
6.b Aromatic/amide H refined with riding coordinates:
 C11(H11), C17(H17), C19(H19), C13(H13), C21(H21), C9(H9), C4(H4)
6.c Idealised Me refined as rotating group:
 C7(H7A,H7B,H7C)
;
_olex2_submission_special_instructions 'No special instructions were received'

loop_
_space_group_symop_operation_xyz
'x, y, z'
'x-y, x, z+1/6'
'-y, x-y, z+1/3'
'-x, -y, z+1/2'
'-x+y, -x, z+2/3'
'y, -x+y, z+5/6'
'-y, -x, -z+5/6'
'x-y, -y, -z'
'x, x-y, -z+1/6'
'y, x, -z+1/3'
'-x+y, y, -z+1/2'
'-x, -x+y, -z+2/3'

loop_
_atom_site_label
_atom_site_type_symbol
_atom_site_fract_x
_atom_site_fract_y
_atom_site_fract_z
_atom_site_U_iso_or_equiv
_atom_site_adp_type
_atom_site_occupancy
_atom_site_site_symmetry_order
_atom_site_calc_flag
_atom_site_refinement_flags_posn
_atom_site_refinement_flags_adp
_atom_site_refinement_flags_occupancy
_atom_site_disorder_assembly
_atom_site_disorder_group
Mn1 Mn 0.41482(2) 0.58295(2) 0.32704(2) 0.03797(14) Uani 1 1 d . . . . .
P1 P 0.47220(2) 0.52780(2) 0.4167 0.0437(3) Uani 1 2 d S T P . .
F6 F 0.60848(19) 0.68545(15) 0.66475(13) 0.1208(13) Uani 1 1 d . . . . .
F2 F 0.6524(5) 0.7459(3) 0.3678(4) 0.124(3) Uani 0.501(9) 1 d D . . A 1
F5 F 0.58384(19) 0.74347(14) 0.63131(18) 0.1311(15) Uani 1 1 d . . . . .
F3 F 0.5943(4) 0.7734(4) 0.4119(4) 0.124(3) Uani 0.501(9) 1 d D U . A 1
F4 F 0.67145(18) 0.76778(19) 0.63653(17) 0.1523(19) Uani 1 1 d . . . . .
O1W O 0.49374(16) 0.63949(15) 0.27535(14) 0.0904(11) Uani 1 1 d . . . . .
H1WA H 0.5264 0.6623 0.2893 0.136 Uiso 1 1 d GR . . . .
H1WB H 0.4954 0.6413 0.2389 0.136 Uiso 1 1 d GR . . . .
O1 O 0.45413(12) 0.54027(12) 0.36074(9) 0.0503(6) Uani 1 1 d . . . . .
O2 O 0.53909(11) 0.55172(11) 0.40846(9) 0.0467(6) Uani 1 1 d . . . . .
O4 O 0.64216(10) 0.40974(11) 0.75673(9) 0.0467(6) Uani 1 1 d . . . . .
O6 O 0.77031(12) 0.43476(13) 0.52597(9) 0.0583(7) Uani 1 1 d . . . . .
O3 O 0.60944(14) 0.46910(14) 0.74550(10) 0.0672(8) Uani 1 1 d . . . . .
O5 O 0.80664(10) 0.45960(11) 0.61430(9) 0.0486(6) Uani 1 1 d . . . . .
C15 C 0.6217(3) 0.7246(2) 0.6239(2) 0.0900(17) Uani 1 1 d . . . . .
C18 C 0.65583(15) 0.45544(16) 0.66625(12) 0.0429(8) Uani 1 1 d . . . . .
C11 C 0.6270(3) 0.7397(2) 0.5194(2) 0.0891(16) Uani 1 1 d . . . . .
H11 H 0.6341 0.7765 0.5259 0.107 Uiso 1 1 calc R . . . .
C14 C 0.6325(4) 0.7585(3) 0.4161(4) 0.129(2) Uani 1 1 d D U . . .
C22 C 0.63431(15) 0.44432(17) 0.72659(13) 0.0460(8) Uani 1 1 d . . . . .
C23 C 0.76909(15) 0.45006(16) 0.57719(15) 0.0464(8) Uani 1 1 d . . . . .
C17 C 0.62854(16) 0.47060(16) 0.62528(13) 0.0446(8) Uani 1 1 d . . . . .
H17 H 0.5987 0.4762 0.6363 0.054 Uiso 1 1 calc R . . . .
C5 C 0.61628(16) 0.49514(16) 0.52482(12) 0.0438(8) Uani 1 1 d . . . . .
C20 C 0.72038(14) 0.45743(14) 0.59378(13) 0.0415(7) Uani 1 1 d . . . . .
C10 C 0.6240(3) 0.7188(2) 0.4638(3) 0.1030(19) Uani 1 1 d . U . . .
C16 C 0.64527(16) 0.47752(16) 0.56760(12) 0.0435(8) Uani 1 1 d . . . . .
C7 C 0.56916(19) 0.39733(16) 0.48141(15) 0.0545(10) Uani 1 1 d . . . . .
H7A H 0.6004 0.3954 0.4641 0.082 Uiso 1 1 calc GR . . . .
H7B H 0.5349 0.3741 0.4599 0.082 Uiso 1 1 calc GR . . . .
H7C H 0.5641 0.3836 0.5202 0.082 Uiso 1 1 calc GR . . . .
C19 C 0.70214(15) 0.45012(16) 0.65045(13) 0.0424(8) Uani 1 1 d . . . . .
H19 H 0.7214 0.4415 0.6782 0.051 Uiso 1 1 calc R . . . .
C1 C 0.55758(15) 0.47855(15) 0.44089(12) 0.0402(8) Uani 1 1 d . . . . .
C8 C 0.60739(17) 0.62840(16) 0.49971(15) 0.0493(8) Uani 1 1 d . . . . .
C13 C 0.60765(18) 0.64864(17) 0.55421(17) 0.0564(9) Uani 1 1 d . . . . .
H13 H 0.5996 0.6241 0.5852 0.068 Uiso 1 1 calc R . . . .
C2 C 0.56588(16) 0.53278(16) 0.44790(12) 0.0429(8) Uani 1 1 d . . . . .
C6 C 0.58185(16) 0.45823(16) 0.48143(12) 0.0446(8) Uani 1 1 d . . . . .
C21 C 0.69047(15) 0.47003(16) 0.55256(13) 0.0440(8) Uani 1 1 d . . . . .
H21 H 0.7013 0.4734 0.5142 0.053 Uiso 1 1 calc R . . . .
C3 C 0.59878(16) 0.57026(15) 0.49071(13) 0.0448(8) Uani 1 1 d . . . . .
C9 C 0.6159(2) 0.6657(2) 0.45363(19) 0.0709(12) Uani 1 1 d . . . . .
H9 H 0.6160 0.6539 0.4161 0.085 Uiso 1 1 calc R . . . .
C4 C 0.62543(16) 0.55048(16) 0.52931(14) 0.0466(8) Uani 1 1 d . . . . .
H4 H 0.6493 0.5746 0.5579 0.056 Uiso 1 1 calc R . . . .
C12 C 0.6190(2) 0.7025(2) 0.5644(2) 0.0708(12) Uani 1 1 d . . . . .
F1 F 0.6836(4) 0.8142(3) 0.4304(3) 0.124(3) Uani 0.501(9) 1 d D U . A 1
F2A F 0.5857(4) 0.7282(4) 0.3713(4) 0.154(3) Uani 0.499(9) 1 d D U . A 2
F1A F 0.6740(5) 0.7712(4) 0.3810(5) 0.154(3) Uani 0.499(9) 1 d D U . A 2
F3A F 0.6249(5) 0.8011(4) 0.4190(4) 0.154(3) Uani 0.499(9) 1 d D U . A 2

loop_
_atom_site_aniso_label
_atom_site_aniso_U_11
_atom_site_aniso_U_22
_atom_site_aniso_U_33
_atom_site_aniso_U_23
_atom_site_aniso_U_13
_atom_site_aniso_U_12
Mn1 0.0539(3) 0.0526(3) 0.0228(2) -0.0034(2) -0.0054(2) 0.0382(3)
P1 0.0715(7) 0.0715(7) 0.0191(5) 0.0001(5) 0.0001(5) 0.0591(7)
F6 0.209(4) 0.091(2) 0.0656(18) -0.0133(17) 0.020(2) 0.078(3)
F2 0.148(5) 0.084(3) 0.134(5) 0.055(3) 0.023(4) 0.053(3)
F5 0.162(3) 0.084(2) 0.163(3) 0.002(2) 0.073(3) 0.073(2)
F3 0.148(5) 0.084(3) 0.134(5) 0.055(3) 0.023(4) 0.053(3)
F4 0.128(3) 0.137(3) 0.123(3) -0.062(3) 0.023(2) 0.014(3)
O1W 0.097(3) 0.094(3) 0.071(2) 0.0032(19) 0.0243(19) 0.041(2)
O1 0.0756(17) 0.0853(18) 0.0237(11) -0.0003(11) -0.0038(11) 0.0655(15)
O2 0.0721(15) 0.0708(15) 0.0264(11) 0.0030(10) -0.0032(11) 0.0577(14)
O4 0.0578(14) 0.0753(15) 0.0226(11) 0.0084(11) 0.0052(10) 0.0448(13)
O6 0.0745(17) 0.104(2) 0.0237(12) -0.0047(12) -0.0020(11) 0.0649(17)
O3 0.102(2) 0.114(2) 0.0251(12) 0.0059(14) 0.0112(13) 0.085(2)
O5 0.0454(13) 0.0709(17) 0.0334(12) 0.0036(11) 0.0000(10) 0.0319(12)
C15 0.107(4) 0.066(3) 0.089(4) -0.027(3) 0.019(3) 0.038(3)
C18 0.058(2) 0.067(2) 0.0199(14) -0.0027(14) -0.0031(13) 0.0433(18)
C11 0.130(5) 0.064(3) 0.094(4) 0.016(3) 0.034(3) 0.064(3)
C14 0.205(8) 0.096(5) 0.106(5) 0.025(4) 0.029(5) 0.090(5)
C22 0.059(2) 0.079(2) 0.0199(14) -0.0052(15) -0.0086(14) 0.050(2)
C23 0.0523(19) 0.059(2) 0.0375(19) 0.0125(16) 0.0090(16) 0.0354(17)
C17 0.066(2) 0.073(2) 0.0207(15) -0.0012(15) 0.0003(14) 0.054(2)
C5 0.074(2) 0.064(2) 0.0188(14) -0.0022(14) -0.0046(14) 0.054(2)
C20 0.0533(19) 0.0541(18) 0.0263(16) 0.0021(13) -0.0027(14) 0.0338(16)
C10 0.160(5) 0.078(3) 0.096(4) 0.031(3) 0.032(4) 0.078(4)
C16 0.070(2) 0.068(2) 0.0152(14) -0.0016(13) -0.0050(13) 0.0509(19)
C7 0.094(3) 0.069(2) 0.0300(17) -0.0091(15) -0.0140(17) 0.063(2)
C19 0.0525(19) 0.066(2) 0.0227(15) -0.0001(15) -0.0084(14) 0.0406(18)
C1 0.065(2) 0.064(2) 0.0167(13) -0.0005(13) -0.0037(14) 0.0514(19)
C8 0.066(2) 0.057(2) 0.0381(18) 0.0028(16) 0.0046(17) 0.0408(19)
C13 0.072(3) 0.054(2) 0.051(2) -0.0020(18) 0.0090(19) 0.037(2)
C2 0.069(2) 0.069(2) 0.0165(14) 0.0060(14) -0.0015(14) 0.054(2)
C6 0.072(2) 0.068(2) 0.0195(15) -0.0048(14) -0.0048(15) 0.054(2)
C21 0.064(2) 0.069(2) 0.0202(14) 0.0027(15) 0.0000(14) 0.0488(19)
C3 0.069(2) 0.059(2) 0.0255(16) 0.0010(14) -0.0022(15) 0.0463(19)
C9 0.103(4) 0.072(3) 0.055(2) 0.013(2) 0.010(2) 0.056(3)
C4 0.066(2) 0.064(2) 0.0284(16) -0.0055(15) -0.0073(15) 0.046(2)
C12 0.095(3) 0.065(3) 0.067(3) 0.006(2) 0.019(2) 0.051(3)
F1 0.148(5) 0.084(3) 0.134(5) 0.055(3) 0.023(4) 0.053(3)
F2A 0.186(7) 0.120(5) 0.138(5) 0.055(4) -0.016(5) 0.064(5)
F1A 0.186(7) 0.120(5) 0.138(5) 0.055(4) -0.016(5) 0.064(5)
F3A 0.186(7) 0.120(5) 0.138(5) 0.055(4) -0.016(5) 0.064(5)

loop_
_atom_type_symbol
_atom_type_description
_atom_type_scat_dispersion_real
_atom_type_scat_dispersion_imag
_atom_type_scat_source
C C 0.0181 0.0091 'International Tables Vol C Tables 4.2.6.8 and 6.1.1.4'
H H 0.0000 0.0000 'International Tables Vol C Tables 4.2.6.8 and 6.1.1.4'
F F 0.0727 0.0534 'International Tables Vol C Tables 4.2.6.8 and 6.1.1.4'
Mn Mn -0.5299 2.8052 'International Tables Vol C Tables 4.2.6.8 and 6.1.1.4'
O O 0.0492 0.0322 'International Tables Vol C Tables 4.2.6.8 and 6.1.1.4'
P P 0.2955 0.4335 'International Tables Vol C Tables 4.2.6.8 and 6.1.1.4'

loop_
_geom_angle_atom_site_label_1
_geom_angle_atom_site_label_2
_geom_angle_atom_site_label_3
_geom_angle
_geom_angle_site_symmetry_1
_geom_angle_site_symmetry_3
O1W Mn1 O4 90.56(12) . 4_664
O1W Mn1 O3 81.70(12) . 4_664
O1W Mn1 C22 83.63(12) . 4_664
O1 Mn1 O1W 90.25(13) . .
O1 Mn1 O4 149.30(9) . 4_664
O1 Mn1 O6 120.54(11) . 6_564
O1 Mn1 O3 92.34(9) . 4_664
O1 Mn1 O5 89.95(9) . 8_566
O1 Mn1 C22 120.80(10) . 4_664
O4 Mn1 C22 29.11(9) 4_664 4_664
O6 Mn1 O1W 79.74(12) 6_564 .
O6 Mn1 O4 89.76(9) 6_564 4_664
O6 Mn1 O3 141.95(9) 6_564 4_664
O6 Mn1 C22 116.04(10) 6_564 4_664
O3 Mn1 O4 57.47(8) 4_664 4_664
O3 Mn1 C22 28.48(10) 4_664 4_664
O5 Mn1 O1W 170.70(11) 8_566 .
O5 Mn1 O4 94.01(9) 8_566 4_664
O5 Mn1 O6 92.17(10) 8_566 6_564
O5 Mn1 O3 107.58(11) 8_566 4_664
O5 Mn1 C22 104.20(10) 8_566 4_664
O1 P1 O1 122.49(17) 7_665 .
O1 P1 O2 111.60(13) 7_665 .
O1 P1 O2 111.60(13) . 7_665
O1 P1 O2 103.74(12) 7_665 7_665
O1 P1 O2 103.74(12) . .
O2 P1 O2 101.99(17) . 7_665
Mn1 O1W H1WA 125.3 . .
Mn1 O1W H1WB 125.2 . .
H1WA O1W H1WB 109.5 . .
P1 O1 Mn1 140.80(13) . .
C2 O2 P1 117.2(2) . .
C22 O4 Mn1 87.94(18) . 4_665
C23 O6 Mn1 124.5(2) . 2_655
C22 O3 Mn1 91.6(2) . 4_665
C23 O5 Mn1 141.4(2) . 8_666
F6 C15 F5 104.7(5) . .
F6 C15 C12 113.7(4) . .
F5 C15 C12 111.9(5) . .
F4 C15 F6 107.3(6) . .
F4 C15 F5 105.6(4) . .
F4 C15 C12 113.0(5) . .
C17 C18 C22 119.7(3) . .
C19 C18 C22 120.9(3) . .
C19 C18 C17 119.5(3) . .
C10 C11 H11 121.6 . .
C12 C11 H11 121.6 . .
C12 C11 C10 116.7(4) . .
F2 C14 C10 112.0(6) . .
F2 C14 F1 99.0(8) . .
F3 C14 F2 119.8(9) . .
F3 C14 C10 115.2(8) . .
F3 C14 F1 100.7(7) . .
C10 C14 F1 107.2(7) . .
C10 C14 F2A 109.6(7) . .
F1A C14 C10 117.8(8) . .
F1A C14 F2A 95.1(8) . .
F3A C14 C10 125.5(8) . .
F3A C14 F2A 93.4(9) . .
F3A C14 F1A 107.9(8) . .
O4 C22 Mn1 62.95(16) . 4_665
O4 C22 C18 118.5(3) . .
O3 C22 Mn1 59.90(18) . 4_665
O3 C22 O4 122.5(3) . .
O3 C22 C18 119.1(3) . .
C18 C22 Mn1 173.4(3) . 4_665
O6 C23 C20 117.4(3) . .
O5 C23 O6 124.2(3) . .
O5 C23 C20 118.4(3) . .
C18 C17 H17 119.5 . .
C18 C17 C16 121.0(3) . .
C16 C17 H17 119.5 . .
C6 C5 C16 121.7(3) . .
C4 C5 C16 117.1(3) . .
C4 C5 C6 121.2(3) . .
C19 C20 C23 120.4(3) . .
C19 C20 C21 118.5(3) . .
C21 C20 C23 121.0(3) . .
C11 C10 C14 116.4(5) . .
C9 C10 C11 122.2(5) . .
C9 C10 C14 121.4(6) . .
C17 C16 C5 119.9(3) . .
C21 C16 C17 118.3(3) . .
C21 C16 C5 121.7(3) . .
H7A C7 H7B 109.5 . .
H7A C7 H7C 109.5 . .
H7B C7 H7C 109.5 . .
C6 C7 H7A 109.5 . .
C6 C7 H7B 109.5 . .
C6 C7 H7C 109.5 . .
C18 C19 C20 121.0(3) . .
C18 C19 H19 119.5 . .
C20 C19 H19 119.5 . .
C2 C1 C1 119.4(2) . 7_665
C2 C1 C6 118.5(3) . .
C6 C1 C1 122.1(3) . 7_665
C13 C8 C3 121.1(3) . .
C13 C8 C9 116.7(4) . .
C9 C8 C3 122.2(3) . .
C8 C13 H13 118.6 . .
C12 C13 C8 122.9(4) . .
C12 C13 H13 118.6 . .
C1 C2 O2 117.9(3) . .
C1 C2 C3 124.6(3) . .
C3 C2 O2 117.4(3) . .
C5 C6 C7 119.2(3) . .
C5 C6 C1 118.6(3) . .
C1 C6 C7 122.1(3) . .
C20 C21 H21 119.2 . .
C16 C21 C20 121.5(3) . .
C16 C21 H21 119.2 . .
C2 C3 C8 125.5(3) . .
C2 C3 C4 116.3(3) . .
C4 C3 C8 118.1(3) . .
C10 C9 C8 120.4(5) . .
C10 C9 H9 119.8 . .
C8 C9 H9 119.8 . .
C5 C4 C3 120.6(3) . .
C5 C4 H4 119.7 . .
C3 C4 H4 119.7 . .
C11 C12 C15 116.7(4) . .
C13 C12 C15 122.3(4) . .
C13 C12 C11 121.0(4) . .

loop_
_geom_bond_atom_site_label_1
_geom_bond_atom_site_label_2
_geom_bond_distance
_geom_bond_site_symmetry_2
Mn1 O1W 2.254(3) .
Mn1 O1 2.075(2) .
Mn1 O4 2.323(2) 4_664
Mn1 O6 2.128(2) 6_564
Mn1 O3 2.257(3) 4_664
Mn1 O5 2.107(2) 8_566
Mn1 C22 2.607(3) 4_664
P1 O1 1.487(2) .
P1 O1 1.487(2) 7_665
P1 O2 1.599(3) .
P1 O2 1.600(3) 7_665
F6 C15 1.334(7) .
F2 C14 1.361(12) .
F5 C15 1.363(7) .
F3 C14 1.285(11) .
F4 C15 1.300(7) .
O1W H1WA 0.8503 .
O1W H1WB 0.8504 .
O2 C2 1.415(3) .
O4 Mn1 2.323(2) 4_665
O4 C22 1.269(4) .
O6 Mn1 2.128(2) 2_655
O6 C23 1.268(4) .
O3 Mn1 2.256(3) 4_665
O3 C22 1.244(4) .
O5 Mn1 2.107(2) 8_666
O5 C23 1.258(4) .
C15 C12 1.494(7) .
C18 C22 1.492(4) .
C18 C17 1.388(4) .
C18 C19 1.380(5) .
C11 H11 0.9300 .
C11 C10 1.398(8) .
C11 C12 1.392(7) .
C14 C10 1.481(9) .
C14 F1 1.485(11) .
C14 F2A 1.525(12) .
C14 F1A 1.288(14) .
C14 F3A 1.267(12) .
C22 Mn1 2.607(3) 4_665
C23 C20 1.479(5) .
C17 H17 0.9300 .
C17 C16 1.399(4) .
C5 C16 1.486(4) .
C5 C6 1.398(5) .
C5 C4 1.394(5) .
C20 C19 1.387(4) .
C20 C21 1.403(4) .
C10 C9 1.361(7) .
C16 C21 1.381(5) .
C7 H7A 0.9600 .
C7 H7B 0.9600 .
C7 H7C 0.9600 .
C7 C6 1.505(5) .
C19 H19 0.9300 .
C1 C1 1.492(6) 7_665
C1 C2 1.378(5) .
C1 C6 1.409(4) .
C8 C13 1.380(5) .
C8 C3 1.485(5) .
C8 C9 1.410(5) .
C13 H13 0.9300 .
C13 C12 1.352(6) .
C2 C3 1.382(5) .
C21 H21 0.9300 .
C3 C4 1.414(4) .
C9 H9 0.9300 .
C4 H4 0.9300 .

loop_
_geom_torsion_atom_site_label_1
_geom_torsion_atom_site_label_2
_geom_torsion_atom_site_label_3
_geom_torsion_atom_site_label_4
_geom_torsion
_geom_torsion_site_symmetry_1
Mn1 O4 C22 O3 7.2(4) 4_665
Mn1 O4 C22 C18 -172.7(3) 4_665
Mn1 O6 C23 O5 5.7(5) 2_655
Mn1 O6 C23 C20 -174.8(2) 2_655
Mn1 O3 C22 O4 -7.5(4) 4_665
Mn1 O3 C22 C18 172.5(3) 4_665
Mn1 O5 C23 O6 -81.4(5) 8_666
Mn1 O5 C23 C20 99.1(4) 8_666
P1 O2 C2 C1 76.8(3) .
P1 O2 C2 C3 -103.4(3) .
F6 C15 C12 C11 174.1(5) .
F6 C15 C12 C13 -3.8(8) .
F2 C14 C10 C11 154.3(8) .
F2 C14 C10 C9 -23.2(12) .
F5 C15 C12 C11 55.8(7) .
F5 C15 C12 C13 -122.2(5) .
F3 C14 C10 C11 -64.3(11) .
F3 C14 C10 C9 118.2(9) .
F4 C15 C12 C11 -63.3(8) .
F4 C15 C12 C13 118.8(6) .
O1 P1 O1 Mn1 4.0(2) 7_665
O1 P1 O2 C2 -163.3(2) .
O1 P1 O2 C2 63.0(3) 7_665
O2 P1 O1 Mn1 -123.2(3) .
O2 P1 O1 Mn1 127.7(3) 7_665
O2 P1 O2 C2 -47.19(19) 7_665
O2 C2 C3 C8 1.5(5) .
O2 C2 C3 C4 -179.5(3) .
O6 C23 C20 C19 152.7(3) .
O6 C23 C20 C21 -25.2(5) .
O5 C23 C20 C19 -27.8(5) .
O5 C23 C20 C21 154.4(3) .
C18 C17 C16 C5 -178.5(4) .
C18 C17 C16 C21 -1.3(6) .
C11 C10 C9 C8 3.2(10) .
C14 C10 C9 C8 -179.4(6) .
C22 C18 C17 C16 -175.6(4) .
C22 C18 C19 C20 176.5(3) .
C23 C20 C19 C18 -178.3(3) .
C23 C20 C21 C16 -179.4(4) .
C17 C18 C22 O4 151.6(4) .
C17 C18 C22 O3 -28.4(5) .
C17 C18 C19 C20 -2.7(6) .
C17 C16 C21 C20 -1.8(6) .
C5 C16 C21 C20 175.3(3) .
C10 C11 C12 C15 -179.4(6) .
C10 C11 C12 C13 -1.4(9) .
C16 C5 C6 C7 6.1(5) .
C16 C5 C6 C1 -177.4(3) .
C16 C5 C4 C3 -179.2(3) .
C19 C18 C22 O4 -27.6(5) .
C19 C18 C22 O3 152.4(4) .
C19 C18 C17 C16 3.5(6) .
C19 C20 C21 C16 2.7(5) .
C1 C1 C2 O2 0.4(5) 7_665
C1 C1 C2 C3 -179.4(4) 7_665
C1 C1 C6 C5 178.5(4) 7_665
C1 C1 C6 C7 -5.0(6) 7_665
C1 C2 C3 C8 -178.8(3) .
C1 C2 C3 C4 0.2(5) .
C8 C13 C12 C15 -177.2(5) .
C8 C13 C12 C11 4.9(8) .
C8 C3 C4 C5 176.4(3) .
C13 C8 C3 C2 139.1(4) .
C13 C8 C3 C4 -39.8(5) .
C13 C8 C9 C10 0.2(7) .
C2 C1 C6 C5 -4.0(5) .
C2 C1 C6 C7 172.4(3) .
C2 C3 C4 C5 -2.6(5) .
C6 C5 C16 C17 -112.3(4) .
C6 C5 C16 C21 70.5(5) .
C6 C5 C4 C3 1.6(5) .
C6 C1 C2 O2 -177.1(3) .
C6 C1 C2 C3 3.1(5) .
C21 C20 C19 C18 -0.4(5) .
C3 C8 C13 C12 175.6(4) .
C3 C8 C9 C10 -179.6(5) .
C9 C8 C13 C12 -4.2(7) .
C9 C8 C3 C2 -41.1(6) .
C9 C8 C3 C4 139.9(4) .
C4 C5 C16 C17 68.4(5) .
C4 C5 C16 C21 -108.7(4) .
C4 C5 C6 C7 -174.8(3) .
C4 C5 C6 C1 1.8(5) .
C12 C11 C10 C14 179.9(6) .
C12 C11 C10 C9 -2.5(10) .
F1 C14 C10 C11 46.8(9) .
F1 C14 C10 C9 -130.7(8) .
F2A C14 C10 C11 -132.2(8) .
F2A C14 C10 C9 50.2(11) .
F1A C14 C10 C11 120.7(10) .
F1A C14 C10 C9 -56.9(13) .
F3A C14 C10 C11 -22.9(15) .
F3A C14 C10 C9 159.6(10) .

loop_
_twin_individual_id
_twin_individual_mass_fraction_refined
1 0.958(6)
2 0.042(6)
